data_7707368
loop_
_publ_author_name
'Oyama, Dai'
'Kanno, Takatoshi'
'Takase, Tsugiko'

_publ_section_title
;
 Hydroquinone/quinone electro- and photochemical interconversion in
 isolable polypyridylruthenium(II) complexes.
;
_journal_issue 22
_journal_name_full 'Dalton transactions (Cambridge, England : 2003)'
_journal_page_first 7759
_journal_page_last 7767
_journal_paper_doi 10.1039/d1dt00678a
_journal_volume 50
_journal_year 2021
_chemical_formula_moiety 'C35 H27 F12 N7 O2 P2 Ru'
_chemical_formula_sum 'C35 H27 F12 N7 O2 P2 Ru'
_chemical_formula_weight 968.64
_space_group_crystal_system triclinic
_space_group_IT_number 2
_space_group_name_Hall '-P 1'
_space_group_name_H-M_alt 'P -1'
_atom_sites_solution_hydrogens geom
_atom_sites_solution_primary direct
_atom_sites_solution_secondary difmap
_audit_update_record
;
2021-01-29 deposited with the CCDC.	2021-05-11 downloaded from the CCDC.
;
_cell_angle_alpha 86.863(2)
_cell_angle_beta 87.394(3)
_cell_angle_gamma 87.946(2)
_cell_formula_units_Z 2
_cell_length_a 8.9275(11)
_cell_length_b 9.3122(12)
_cell_length_c 22.021(3)
_cell_measurement_reflns_used 9108
_cell_measurement_temperature 93
_cell_measurement_theta_max 27.64
_cell_measurement_theta_min 3.00
_cell_volume 1825.1(4)
_computing_cell_refinement PROCESS-AUTO
_computing_data_collection PROCESS-AUTO
_computing_data_reduction PROCESS-AUTO
_computing_molecular_graphics 'CrystalStructure 4.3'
_computing_publication_material 'CrystalStructure 4.3 (Rigaku, 2019)'
_computing_structure_refinement SHELXL2018/3(Sheldrick,2015)
_computing_structure_solution SIR97
_diffrn_ambient_temperature 93
_diffrn_detector_area_resol_mean 7.143
_diffrn_measured_fraction_theta_full 0.995
_diffrn_measured_fraction_theta_max 0.987
_diffrn_measurement_device_type 'Rigaku Saturn70'
_diffrn_measurement_method \w
_diffrn_radiation_type 'Mo K\a'
_diffrn_radiation_wavelength 0.71075
_diffrn_reflns_av_R_equivalents 0.0496
_diffrn_reflns_av_unetI/netI 0.0612
_diffrn_reflns_Laue_measured_fraction_full 0.995
_diffrn_reflns_Laue_measured_fraction_max 0.987
_diffrn_reflns_limit_h_max 11
_diffrn_reflns_limit_h_min -11
_diffrn_reflns_limit_k_max 12
_diffrn_reflns_limit_k_min -12
_diffrn_reflns_limit_l_max 28
_diffrn_reflns_limit_l_min -28
_diffrn_reflns_number 18932
_diffrn_reflns_point_group_measured_fraction_full 0.995
_diffrn_reflns_point_group_measured_fraction_max 0.987
_diffrn_reflns_theta_full 25.242
_diffrn_reflns_theta_max 27.485
_diffrn_reflns_theta_min 3.005
_diffrn_standards_number 0
_exptl_absorpt_coefficient_mu 0.625
_exptl_absorpt_correction_T_max 0.975
_exptl_absorpt_correction_T_min 0.630
_exptl_absorpt_correction_type multi-scan
_exptl_absorpt_process_details 'REQAB (Rigaku, 1998)'
_exptl_crystal_colour Orange
_exptl_crystal_density_diffrn 1.763
_exptl_crystal_density_method 'not measured'
_exptl_crystal_description Platelet
_exptl_crystal_F_000 968.00
_exptl_crystal_recrystallization_method 'Re-crystallisation from solvent: acetonitrile, ether'
_exptl_crystal_size_max 0.250
_exptl_crystal_size_mid 0.150
_exptl_crystal_size_min 0.040
_refine_diff_density_max 1.57
_refine_diff_density_min -1.64
_refine_ls_extinction_method none
_refine_ls_goodness_of_fit_ref 1.110
_refine_ls_hydrogen_treatment constr
_refine_ls_number_parameters 534
_refine_ls_number_reflns 8276
_refine_ls_number_restraints 0
_refine_ls_R_factor_all 0.1074
_refine_ls_R_factor_gt 0.0902
_refine_ls_shift/su_max 0.000
_refine_ls_structure_factor_coef Fsqd
_refine_ls_weighting_details 'w = 1/[\s^2^(Fo^2^)+(0.1029P)^2^+11.2054P] where P=(Fo^2^+2Fc^2^)/3'
_refine_ls_weighting_scheme calc
_refine_ls_wR_factor_gt 0.2331
_refine_ls_wR_factor_ref 0.2449
_reflns_Friedel_coverage 0.000
_reflns_number_gt 6652
_reflns_number_total 8276
_reflns_threshold_expression F^2^>2.0\s(F^2^)
_cod_data_source_file d1dt00678a2.cif
_cod_data_source_block Ru(tpyQ)(bpy)AN
_cod_depositor_comments 'Adding full bibliography for 7707368--7707369.cif.'
_cod_original_cell_volume 1825.0(4)
_cod_database_code 7707368

loop_
_space_group_symop_id
_space_group_symop_operation_xyz
1 +X,+Y,+Z
2 -X,-Y,-Z

loop_
_atom_site_label
_atom_site_type_symbol
_atom_site_fract_x
_atom_site_fract_y
_atom_site_fract_z
_atom_site_U_iso_or_equiv
_atom_site_adp_type
_atom_site_occupancy
_atom_site_site_symmetry_order
_atom_site_calc_flag
_atom_site_refinement_flags_posn
_atom_site_refinement_flags_adp
_atom_site_refinement_flags_occupancy
_atom_site_disorder_assembly
_atom_site_disorder_group
Ru1 Ru 0.09792(6) 0.44084(6) 0.20838(2) 0.03209(18) Uani 1 1 d . . . . .
P1 P 0.6995(4) 1.0892(4) 0.09644(14) 0.0845(9) Uani 1 1 d . . . . .
P2 P 0.3844(3) 0.9187(2) 0.33536(10) 0.0484(5) Uani 1 1 d . . . . .
F1 F 0.6138(15) 1.0435(14) 0.0408(4) 0.174(5) Uani 1 1 d . . . . .
F2 F 0.7850(12) 1.1584(13) 0.1483(4) 0.147(4) Uani 1 1 d . . . . .
F3 F 0.6463(17) 1.2519(11) 0.0792(7) 0.189(5) Uani 1 1 d . . . . .
F4 F 0.5664(15) 1.0687(16) 0.1428(6) 0.205(7) Uani 1 1 d . . . . .
F5 F 0.752(3) 0.9411(13) 0.1107(6) 0.349(16) Uani 1 1 d . . . . .
F6 F 0.8237(13) 1.114(2) 0.0483(5) 0.210(7) Uani 1 1 d . . . . .
F7 F 0.2553(12) 0.9931(17) 0.3038(4) 0.209(7) Uani 1 1 d . . . . .
F8 F 0.5155(13) 0.8377(15) 0.3684(4) 0.187(6) Uani 1 1 d . . . . .
F9 F 0.4136(12) 1.0525(9) 0.3695(5) 0.161(5) Uani 1 1 d . . . . .
F10 F 0.2741(9) 0.8743(6) 0.3904(3) 0.097(2) Uani 1 1 d . . . . .
F11 F 0.3661(10) 0.7759(8) 0.3050(4) 0.135(4) Uani 1 1 d . . . . .
F12 F 0.4968(9) 0.9608(6) 0.2810(3) 0.103(3) Uani 1 1 d . . . . .
O1 O 0.1262(6) 0.6915(6) 0.6087(2) 0.0482(13) Uani 1 1 d . . . . .
O2 O -0.1613(7) 0.9051(6) 0.4198(2) 0.0498(13) Uani 1 1 d . . . . .
N1 N 0.3008(6) 0.3899(6) 0.2473(3) 0.0336(11) Uani 1 1 d . . . . .
N2 N 0.0628(6) 0.5223(5) 0.2878(2) 0.0282(10) Uani 1 1 d . . . . .
N3 N -0.1188(6) 0.5242(6) 0.2003(3) 0.0339(11) Uani 1 1 d . . . . .
N4 N 0.1794(7) 0.6254(7) 0.1680(3) 0.0426(14) Uani 1 1 d . . . . .
N5 N 0.1421(7) 0.3681(7) 0.1220(3) 0.0428(14) Uani 1 1 d . . . . .
N6 N 0.0129(7) 0.2491(6) 0.2408(3) 0.0396(13) Uani 1 1 d . . . . .
N7 N 0.6580(11) 0.5971(10) 0.4867(5) 0.089(3) Uani 1 1 d . . . . .
C1 C 0.4211(8) 0.3161(8) 0.2228(3) 0.0398(15) Uani 1 1 d . . . . .
H4 H 0.414606 0.279211 0.183674 0.048 Uiso 1 1 calc R U . . .
C2 C 0.5510(8) 0.2937(9) 0.2530(4) 0.0468(17) Uani 1 1 d . . . . .
H5 H 0.634003 0.243348 0.234614 0.056 Uiso 1 1 calc R U . . .
C3 C 0.5611(8) 0.3443(8) 0.3102(4) 0.0467(17) Uani 1 1 d . . . . .
H6 H 0.651008 0.328875 0.331449 0.056 Uiso 1 1 calc R U . . .
C4 C 0.4407(8) 0.4173(8) 0.3363(3) 0.0402(15) Uani 1 1 d . . . . .
H7 H 0.446632 0.453330 0.375610 0.048 Uiso 1 1 calc R U . . .
C5 C 0.3096(7) 0.4378(7) 0.3044(3) 0.0334(13) Uani 1 1 d . . . . .
C6 C 0.1738(7) 0.5126(7) 0.3281(3) 0.0331(13) Uani 1 1 d . . . . .
C7 C 0.1531(8) 0.5750(7) 0.3834(3) 0.0340(13) Uani 1 1 d . . . . .
H8 H 0.231327 0.569671 0.411297 0.041 Uiso 1 1 calc R U . . .
C8 C 0.0160(8) 0.6466(6) 0.3983(3) 0.0325(13) Uani 1 1 d . . . . .
C9 C -0.0953(8) 0.6530(6) 0.3563(3) 0.0332(13) Uani 1 1 d . . . . .
H9 H -0.189192 0.700023 0.365400 0.040 Uiso 1 1 calc R U . . .
C10 C -0.0686(7) 0.5902(7) 0.3009(3) 0.0309(12) Uani 1 1 d . . . . .
C11 C -0.1703(7) 0.5938(7) 0.2504(3) 0.0319(13) Uani 1 1 d . . . . .
C12 C -0.3101(8) 0.6639(8) 0.2517(3) 0.0400(15) Uani 1 1 d . . . . .
H10 H -0.345009 0.713004 0.286550 0.048 Uiso 1 1 calc R U . . .
C13 C -0.3977(9) 0.6615(10) 0.2018(4) 0.053(2) Uani 1 1 d . . . . .
H11 H -0.492704 0.710723 0.201634 0.063 Uiso 1 1 calc R U . . .
C14 C -0.3465(9) 0.5875(10) 0.1525(4) 0.053(2) Uani 1 1 d . . . . .
H12 H -0.407113 0.581866 0.118393 0.063 Uiso 1 1 calc R U . . .
C15 C -0.2067(8) 0.5218(9) 0.1530(3) 0.0441(16) Uani 1 1 d . . . . .
H13 H -0.171001 0.472539 0.118317 0.053 Uiso 1 1 calc R U . . .
C16 C -0.0055(8) 0.7129(7) 0.4579(3) 0.0356(14) Uani 1 1 d . . . . .
C17 C 0.0687(8) 0.6650(7) 0.5067(3) 0.0356(14) Uani 1 1 d . . . . .
H14 H 0.138882 0.586575 0.502923 0.043 Uiso 1 1 calc R U . . .
C18 C 0.0456(8) 0.7299(8) 0.5670(3) 0.0401(15) Uani 1 1 d . . . . .
C19 C -0.0746(9) 0.8361(9) 0.5737(3) 0.0455(17) Uani 1 1 d . . . . .
H15 H -0.102641 0.868539 0.612876 0.055 Uiso 1 1 calc R U . . .
C20 C -0.1462(9) 0.8888(9) 0.5255(4) 0.0486(18) Uani 1 1 d . . . . .
H16 H -0.223455 0.960356 0.530911 0.058 Uiso 1 1 calc R U . . .
C21 C -0.1093(8) 0.8392(7) 0.4632(3) 0.0383(15) Uani 1 1 d . . . . .
C22 C 0.1968(10) 0.7470(9) 0.1853(6) 0.068(3) Uani 1 1 d . . . . .
H24 H 0.159882 0.759715 0.225853 0.082 Uiso 1 1 calc R U . . .
C23 C 0.2585(12) 0.8672(11) 0.1578(5) 0.070(3) Uani 1 1 d . . . . .
H23 H 0.264221 0.954745 0.177693 0.084 Uiso 1 1 calc R U . . .
C24 C 0.3088(15) 0.8520(13) 0.1021(6) 0.089(4) Uani 1 1 d . . . . .
H22 H 0.352743 0.931942 0.080333 0.107 Uiso 1 1 calc R U . . .
C25 C 0.3010(16) 0.7193(14) 0.0718(6) 0.089(4) Uani 1 1 d . . . . .
H21 H 0.340728 0.707925 0.031539 0.107 Uiso 1 1 calc R U . . .
C26 C 0.2300(12) 0.6081(11) 0.1065(5) 0.066(2) Uani 1 1 d . . . . .
C27 C 0.2072(12) 0.4651(11) 0.0807(4) 0.064(2) Uani 1 1 d . . . . .
C28 C 0.2458(18) 0.4327(17) 0.0223(5) 0.104(5) Uani 1 1 d . . . . .
H20 H 0.290854 0.501103 -0.005787 0.125 Uiso 1 1 calc R U . . .
C29 C 0.2158(19) 0.2933(16) 0.0054(6) 0.110(5) Uani 1 1 d . . . . .
H19 H 0.245360 0.265898 -0.034401 0.132 Uiso 1 1 calc R U . . .
C30 C 0.1489(15) 0.2009(13) 0.0428(5) 0.085(3) Uani 1 1 d . . . . .
H18 H 0.125330 0.108112 0.030925 0.102 Uiso 1 1 calc R U . . .
C31 C 0.1135(13) 0.2454(12) 0.1017(5) 0.070(3) Uani 1 1 d . . . . .
H17 H 0.063733 0.178787 0.129133 0.084 Uiso 1 1 calc R U . . .
C32 C -0.0411(9) 0.1497(9) 0.2595(3) 0.0447(17) Uani 1 1 d . . . . .
C33 C -0.1112(11) 0.0166(10) 0.2792(4) 0.061(2) Uani 1 1 d . . . . .
H1 H -0.040769 -0.044647 0.302753 0.073 Uiso 1 1 calc R U . . .
H2 H -0.138850 -0.033348 0.243525 0.073 Uiso 1 1 calc R U . . .
H3 H -0.201372 0.037426 0.304666 0.073 Uiso 1 1 calc R U . . .
C34 C 0.5656(12) 0.6777(12) 0.4996(5) 0.071(3) Uani 1 1 d . . . . .
C35 C 0.4535(14) 0.7831(15) 0.5180(6) 0.092(4) Uani 1 1 d . . . . .
H25 H 0.421460 0.841276 0.482203 0.111 Uiso 1 1 calc R U . . .
H26 H 0.495626 0.845455 0.546864 0.111 Uiso 1 1 calc R U . . .
H27 H 0.367053 0.734298 0.537536 0.111 Uiso 1 1 calc R U . . .

loop_
_atom_site_aniso_label
_atom_site_aniso_U_11
_atom_site_aniso_U_22
_atom_site_aniso_U_33
_atom_site_aniso_U_23
_atom_site_aniso_U_13
_atom_site_aniso_U_12
Ru1 0.0310(3) 0.0302(3) 0.0353(3) -0.00670(19) 0.00119(19) 0.00086(19)
P1 0.101(2) 0.092(2) 0.0619(16) -0.0225(15) 0.0046(16) -0.0112(19)
P2 0.0502(12) 0.0336(9) 0.0609(12) -0.0104(8) 0.0142(10) -0.0040(8)
F1 0.215(12) 0.215(12) 0.106(7) -0.065(7) -0.011(7) -0.095(10)
F2 0.151(9) 0.196(11) 0.100(6) -0.053(7) -0.018(6) -0.012(8)
F3 0.245(15) 0.098(7) 0.219(13) -0.005(8) 0.019(11) 0.028(8)
F4 0.207(12) 0.243(14) 0.176(10) -0.120(10) 0.101(9) -0.136(11)
F5 0.77(5) 0.108(9) 0.151(11) -0.006(8) 0.027(18) 0.178(17)
F6 0.121(8) 0.40(2) 0.107(7) -0.039(10) 0.043(6) -0.025(11)
F7 0.154(9) 0.373(18) 0.089(6) -0.021(8) -0.009(6) 0.186(11)
F8 0.167(9) 0.298(15) 0.085(6) -0.021(7) 0.002(6) 0.153(10)
F9 0.199(10) 0.116(6) 0.173(8) -0.102(6) 0.124(8) -0.108(7)
F10 0.130(6) 0.063(4) 0.098(5) -0.033(3) 0.067(4) -0.038(4)
F11 0.157(8) 0.099(5) 0.154(7) -0.084(5) 0.101(6) -0.084(5)
F12 0.132(6) 0.056(3) 0.116(5) -0.015(3) 0.078(5) -0.021(4)
O1 0.051(3) 0.057(3) 0.037(3) -0.002(2) -0.006(2) -0.008(3)
O2 0.062(4) 0.040(3) 0.048(3) -0.007(2) -0.009(3) 0.010(2)
N1 0.026(3) 0.029(3) 0.046(3) -0.005(2) 0.001(2) 0.001(2)
N2 0.025(3) 0.025(2) 0.034(3) -0.0043(19) 0.000(2) 0.0016(19)
N3 0.034(3) 0.029(3) 0.039(3) -0.006(2) -0.002(2) 0.003(2)
N4 0.033(3) 0.042(3) 0.052(4) 0.009(3) -0.007(3) -0.005(3)
N5 0.041(3) 0.045(3) 0.042(3) -0.010(3) 0.005(3) -0.003(3)
N6 0.033(3) 0.028(3) 0.058(4) -0.007(2) -0.006(3) 0.000(2)
N7 0.071(6) 0.063(6) 0.129(9) 0.007(6) 0.001(6) 0.011(5)
C1 0.032(3) 0.038(4) 0.049(4) -0.008(3) 0.005(3) 0.004(3)
C2 0.031(4) 0.048(4) 0.061(5) -0.006(3) 0.001(3) 0.007(3)
C3 0.032(4) 0.044(4) 0.064(5) -0.001(3) -0.003(3) 0.008(3)
C4 0.033(4) 0.041(4) 0.045(4) 0.003(3) -0.002(3) -0.001(3)
C5 0.029(3) 0.033(3) 0.038(3) -0.001(2) 0.001(3) 0.001(2)
C6 0.033(3) 0.027(3) 0.038(3) -0.003(2) 0.003(3) 0.001(2)
C7 0.034(3) 0.034(3) 0.034(3) -0.001(2) -0.004(3) 0.000(3)
C8 0.037(3) 0.024(3) 0.037(3) -0.005(2) 0.003(3) -0.001(2)
C9 0.035(3) 0.024(3) 0.040(3) -0.005(2) 0.003(3) 0.006(2)
C10 0.027(3) 0.028(3) 0.038(3) -0.004(2) 0.002(2) 0.002(2)
C11 0.029(3) 0.028(3) 0.039(3) -0.005(2) 0.001(2) 0.001(2)
C12 0.031(3) 0.044(4) 0.044(4) -0.004(3) 0.001(3) 0.007(3)
C13 0.038(4) 0.068(5) 0.051(4) -0.002(4) -0.006(3) 0.015(4)
C14 0.044(4) 0.072(6) 0.043(4) -0.002(4) -0.011(3) 0.005(4)
C15 0.039(4) 0.058(5) 0.036(4) -0.006(3) -0.004(3) -0.001(3)
C16 0.038(4) 0.034(3) 0.036(3) -0.005(3) 0.000(3) -0.004(3)
C17 0.038(4) 0.030(3) 0.040(3) -0.006(3) -0.002(3) -0.004(3)
C18 0.043(4) 0.039(4) 0.039(4) -0.003(3) -0.003(3) -0.011(3)
C19 0.047(4) 0.053(4) 0.037(4) -0.012(3) 0.001(3) -0.002(3)
C20 0.050(5) 0.052(4) 0.045(4) -0.018(3) -0.002(3) 0.008(4)
C21 0.039(4) 0.032(3) 0.044(4) -0.006(3) -0.005(3) -0.003(3)
C22 0.045(5) 0.039(4) 0.120(9) 0.000(5) -0.011(5) -0.002(4)
C23 0.073(7) 0.056(6) 0.083(7) -0.010(5) 0.000(5) -0.014(5)
C24 0.102(9) 0.073(7) 0.093(9) 0.029(6) -0.025(7) -0.036(7)
C25 0.106(10) 0.086(8) 0.075(7) 0.012(6) -0.004(7) -0.030(7)
C26 0.069(6) 0.060(6) 0.068(6) 0.005(4) 0.001(5) -0.008(5)
C27 0.067(6) 0.066(6) 0.059(5) -0.003(4) 0.004(4) -0.011(5)
C28 0.131(12) 0.118(11) 0.062(7) -0.006(7) 0.028(7) -0.036(9)
C29 0.154(14) 0.105(10) 0.072(8) -0.041(7) 0.037(8) -0.019(10)
C30 0.109(10) 0.071(7) 0.077(7) -0.026(6) 0.000(7) -0.014(7)
C31 0.079(7) 0.068(6) 0.066(6) -0.025(5) -0.009(5) 0.009(5)
C32 0.045(4) 0.051(4) 0.038(4) 0.001(3) -0.006(3) -0.002(3)
C33 0.065(6) 0.054(5) 0.064(5) 0.006(4) -0.007(4) -0.009(4)
C34 0.059(6) 0.066(6) 0.088(7) 0.012(5) 0.003(5) -0.001(5)
C35 0.071(8) 0.109(10) 0.095(9) 0.002(7) -0.002(6) 0.009(7)

loop_
_atom_type_symbol
_atom_type_description
_atom_type_scat_dispersion_real
_atom_type_scat_dispersion_imag
_atom_type_scat_source
Ru Ru -1.2594 0.8363
;
International Tables for Crystallography
(Vol. C, Tables 4.2.6.8 and 6.1.1.4)
;
C C 0.0033 0.0016
;
International Tables for Crystallography
(Vol. C, Tables 4.2.6.8 and 6.1.1.4)
;
H H 0.0000 0.0000
;
International Tables for Crystallography
(Vol. C, Table 6.1.1.4)
;
N N 0.0061 0.0033
;
International Tables for Crystallography
(Vol. C, Tables 4.2.6.8 and 6.1.1.4)
;
O O 0.0106 0.0060
;
International Tables for Crystallography
(Vol. C, Tables 4.2.6.8 and 6.1.1.4)
;
P P 0.1023 0.0942
;
International Tables for Crystallography
(Vol. C, Tables 4.2.6.8 and 6.1.1.4)
;
F F 0.0171 0.0103
;
International Tables for Crystallography
(Vol. C, Tables 4.2.6.8 and 6.1.1.4)
;

loop_
_geom_angle_atom_site_label_1
_geom_angle_atom_site_label_2
_geom_angle_atom_site_label_3
_geom_angle
_geom_angle_site_symmetry_1
_geom_angle_site_symmetry_3
_geom_angle_publ_flag
N2 Ru1 N4 94.0(2) . . ?
N2 Ru1 N6 91.1(2) . . ?
N4 Ru1 N6 174.5(3) . . ?
N2 Ru1 N1 79.3(2) . . ?
N4 Ru1 N1 91.4(2) . . ?
N6 Ru1 N1 91.3(2) . . ?
N2 Ru1 N5 175.9(2) . . ?
N4 Ru1 N5 81.9(3) . . ?
N6 Ru1 N5 92.9(2) . . ?
N1 Ru1 N5 100.3(2) . . ?
N2 Ru1 N3 79.5(2) . . ?
N4 Ru1 N3 89.9(2) . . ?
N6 Ru1 N3 89.3(2) . . ?
N1 Ru1 N3 158.8(2) . . ?
N5 Ru1 N3 100.8(2) . . ?
F5 P1 F6 92.6(11) . . ?
F5 P1 F4 90.0(11) . . ?
F6 P1 F4 176.5(9) . . ?
F5 P1 F1 92.0(10) . . ?
F6 P1 F1 82.4(7) . . ?
F4 P1 F1 95.1(7) . . ?
F5 P1 F2 95.9(10) . . ?
F6 P1 F2 94.5(7) . . ?
F4 P1 F2 87.6(6) . . ?
F1 P1 F2 171.6(7) . . ?
F5 P1 F3 178.0(11) . . ?
F6 P1 F3 85.4(9) . . ?
F4 P1 F3 92.0(8) . . ?
F1 P1 F3 87.7(8) . . ?
F2 P1 F3 84.3(7) . . ?
F7 P2 F9 91.8(8) . . ?
F7 P2 F11 93.8(8) . . ?
F9 P2 F11 174.3(7) . . ?
F7 P2 F8 178.3(9) . . ?
F9 P2 F8 89.4(8) . . ?
F11 P2 F8 85.0(7) . . ?
F7 P2 F12 91.8(6) . . ?
F9 P2 F12 93.6(4) . . ?
F11 P2 F12 87.3(4) . . ?
F8 P2 F12 89.3(5) . . ?
F7 P2 F10 89.3(6) . . ?
F9 P2 F10 86.7(4) . . ?
F11 P2 F10 92.4(3) . . ?
F8 P2 F10 89.6(5) . . ?
F12 P2 F10 178.9(5) . . ?
C1 N1 C5 118.5(6) . . ?
C1 N1 Ru1 127.8(5) . . ?
C5 N1 Ru1 113.6(4) . . ?
C10 N2 C6 121.2(5) . . ?
C10 N2 Ru1 119.5(4) . . ?
C6 N2 Ru1 119.3(4) . . ?
C15 N3 C11 118.7(6) . . ?
C15 N3 Ru1 128.5(5) . . ?
C11 N3 Ru1 112.7(4) . . ?
C22 N4 C26 113.5(8) . . ?
C22 N4 Ru1 134.3(7) . . ?
C26 N4 Ru1 112.3(6) . . ?
C31 N5 C27 115.8(8) . . ?
C31 N5 Ru1 128.7(7) . . ?
C27 N5 Ru1 115.5(6) . . ?
C32 N6 Ru1 175.6(6) . . ?
N1 C1 C2 121.7(7) . . ?
N1 C1 H4 119.1 . . ?
C2 C1 H4 119.1 . . ?
C1 C2 C3 119.8(7) . . ?
C1 C2 H5 120.1 . . ?
C3 C2 H5 120.1 . . ?
C4 C3 C2 119.6(7) . . ?
C4 C3 H6 120.2 . . ?
C2 C3 H6 120.2 . . ?
C3 C4 C5 119.2(7) . . ?
C3 C4 H7 120.4 . . ?
C5 C4 H7 120.4 . . ?
N1 C5 C4 121.0(6) . . ?
N1 C5 C6 115.1(6) . . ?
C4 C5 C6 123.8(6) . . ?
N2 C6 C7 120.0(6) . . ?
N2 C6 C5 112.6(6) . . ?
C7 C6 C5 127.4(6) . . ?
C6 C7 C8 120.0(6) . . ?
C6 C7 H8 120.0 . . ?
C8 C7 H8 120.0 . . ?
C9 C8 C7 118.5(6) . . ?
C9 C8 C16 121.9(6) . . ?
C7 C8 C16 119.6(6) . . ?
C8 C9 C10 119.5(6) . . ?
C8 C9 H9 120.2 . . ?
C10 C9 H9 120.2 . . ?
N2 C10 C9 120.8(6) . . ?
N2 C10 C11 112.6(5) . . ?
C9 C10 C11 126.5(6) . . ?
N3 C11 C12 120.8(6) . . ?
N3 C11 C10 115.7(6) . . ?
C12 C11 C10 123.5(6) . . ?
C13 C12 C11 119.2(7) . . ?
C13 C12 H10 120.4 . . ?
C11 C12 H10 120.4 . . ?
C14 C13 C12 119.5(7) . . ?
C14 C13 H11 120.3 . . ?
C12 C13 H11 120.3 . . ?
C13 C14 C15 119.1(7) . . ?
C13 C14 H12 120.5 . . ?
C15 C14 H12 120.5 . . ?
N3 C15 C14 122.7(7) . . ?
N3 C15 H13 118.7 . . ?
C14 C15 H13 118.7 . . ?
C17 C16 C21 118.6(6) . . ?
C17 C16 C8 122.4(6) . . ?
C21 C16 C8 119.0(6) . . ?
C16 C17 C18 122.5(6) . . ?
C16 C17 H14 118.7 . . ?
C18 C17 H14 118.7 . . ?
O1 C18 C19 122.4(7) . . ?
O1 C18 C17 120.0(7) . . ?
C19 C18 C17 117.6(6) . . ?
C20 C19 C18 120.4(7) . . ?
C20 C19 H15 119.8 . . ?
C18 C19 H15 119.8 . . ?
C19 C20 C21 122.1(7) . . ?
C19 C20 H16 119.0 . . ?
C21 C20 H16 119.0 . . ?
O2 C21 C16 123.3(7) . . ?
O2 C21 C20 119.4(7) . . ?
C16 C21 C20 117.3(6) . . ?
N4 C22 C23 132.8(12) . . ?
N4 C22 H24 113.6 . . ?
C23 C22 H24 113.6 . . ?
C24 C23 C22 114.4(11) . . ?
C24 C23 H23 122.8 . . ?
C22 C23 H23 122.8 . . ?
C23 C24 C25 123.0(10) . . ?
C23 C24 H22 118.5 . . ?
C25 C24 H22 118.5 . . ?
C26 C25 C24 114.8(11) . . ?
C26 C25 H21 122.6 . . ?
C24 C25 H21 122.6 . . ?
C25 C26 N4 121.4(10) . . ?
C25 C26 C27 121.4(10) . . ?
N4 C26 C27 117.2(8) . . ?
C28 C27 N5 122.6(10) . . ?
C28 C27 C26 124.4(10) . . ?
N5 C27 C26 113.0(8) . . ?
C27 C28 C29 117.0(11) . . ?
C27 C28 H20 121.5 . . ?
C29 C28 H20 121.5 . . ?
C30 C29 C28 121.9(11) . . ?
C30 C29 H19 119.1 . . ?
C28 C29 H19 119.1 . . ?
C29 C30 C31 116.4(11) . . ?
C29 C30 H18 121.8 . . ?
C31 C30 H18 121.8 . . ?
N5 C31 C30 126.2(11) . . ?
N5 C31 H17 116.9 . . ?
C30 C31 H17 116.9 . . ?
N6 C32 C33 175.6(9) . . ?
C32 C33 H1 109.5 . . ?
C32 C33 H2 109.5 . . ?
H1 C33 H2 109.5 . . ?
C32 C33 H3 109.5 . . ?
H1 C33 H3 109.5 . . ?
H2 C33 H3 109.5 . . ?
N7 C34 C35 177.0(15) . . ?
C34 C35 H25 109.5 . . ?
C34 C35 H26 109.5 . . ?
H25 C35 H26 109.5 . . ?
C34 C35 H27 109.5 . . ?
H25 C35 H27 109.5 . . ?
H26 C35 H27 109.5 . . ?

loop_
_geom_bond_atom_site_label_1
_geom_bond_atom_site_label_2
_geom_bond_distance
_geom_bond_site_symmetry_2
_geom_bond_publ_flag
Ru1 N2 1.952(5) . ?
Ru1 N4 2.034(6) . ?
Ru1 N6 2.045(6) . ?
Ru1 N1 2.068(6) . ?
Ru1 N5 2.070(6) . ?
Ru1 N3 2.070(6) . ?
P1 F5 1.464(12) . ?
P1 F6 1.513(10) . ?
P1 F4 1.541(10) . ?
P1 F1 1.560(9) . ?
P1 F2 1.581(9) . ?
P1 F3 1.603(11) . ?
P2 F7 1.502(8) . ?
P2 F9 1.526(7) . ?
P2 F11 1.538(6) . ?
P2 F8 1.556(9) . ?
P2 F12 1.567(6) . ?
P2 F10 1.573(6) . ?
O1 C18 1.223(9) . ?
O2 C21 1.209(9) . ?
N1 C1 1.361(8) . ?
N1 C5 1.363(9) . ?
N2 C10 1.340(8) . ?
N2 C6 1.358(8) . ?
N3 C15 1.334(9) . ?
N3 C11 1.363(8) . ?
N4 C22 1.231(11) . ?
N4 C26 1.425(12) . ?
N5 C31 1.289(11) . ?
N5 C27 1.372(11) . ?
N6 C32 1.110(9) . ?
N7 C34 1.133(14) . ?
C1 C2 1.367(10) . ?
C1 H4 0.9500 . ?
C2 C3 1.376(11) . ?
C2 H5 0.9500 . ?
C3 C4 1.371(10) . ?
C3 H6 0.9500 . ?
C4 C5 1.395(10) . ?
C4 H7 0.9500 . ?
C5 C6 1.466(9) . ?
C6 C7 1.378(9) . ?
C7 C8 1.407(9) . ?
C7 H8 0.9500 . ?
C8 C9 1.385(9) . ?
C8 C16 1.483(9) . ?
C9 C10 1.391(9) . ?
C9 H9 0.9500 . ?
C10 C11 1.465(9) . ?
C11 C12 1.387(9) . ?
C12 C13 1.379(11) . ?
C12 H10 0.9500 . ?
C13 C14 1.370(12) . ?
C13 H11 0.9500 . ?
C14 C15 1.370(11) . ?
C14 H12 0.9500 . ?
C15 H13 0.9500 . ?
C16 C17 1.336(10) . ?
C16 C21 1.477(10) . ?
C17 C18 1.490(9) . ?
C17 H14 0.9500 . ?
C18 C19 1.441(11) . ?
C19 C20 1.325(11) . ?
C19 H15 0.9500 . ?
C20 C21 1.491(10) . ?
C20 H16 0.9500 . ?
C22 C23 1.365(13) . ?
C22 H24 0.9500 . ?
C23 C24 1.301(17) . ?
C23 H23 0.9500 . ?
C24 C25 1.441(18) . ?
C24 H22 0.9500 . ?
C25 C26 1.405(14) . ?
C25 H21 0.9500 . ?
C26 C27 1.500(14) . ?
C27 C28 1.363(15) . ?
C28 C29 1.408(18) . ?
C28 H20 0.9500 . ?
C29 C30 1.300(18) . ?
C29 H19 0.9500 . ?
C30 C31 1.400(15) . ?
C30 H18 0.9500 . ?
C31 H17 0.9500 . ?
C32 C33 1.445(11) . ?
C33 H1 0.9800 . ?
C33 H2 0.9800 . ?
C33 H3 0.9800 . ?
C34 C35 1.437(16) . ?
C35 H25 0.9800 . ?
C35 H26 0.9800 . ?
C35 H27 0.9800 . ?

loop_
_geom_torsion_atom_site_label_1
_geom_torsion_atom_site_label_2
_geom_torsion_atom_site_label_3
_geom_torsion_atom_site_label_4
_geom_torsion
_geom_torsion_site_symmetry_1
_geom_torsion_site_symmetry_2
_geom_torsion_site_symmetry_3
_geom_torsion_site_symmetry_4
_geom_torsion_publ_flag
C5 N1 C1 C2 -2.4(10) . . . . ?
Ru1 N1 C1 C2 177.9(5) . . . . ?
N1 C1 C2 C3 1.1(12) . . . . ?
C1 C2 C3 C4 -0.2(12) . . . . ?
C2 C3 C4 C5 0.5(11) . . . . ?
C1 N1 C5 C4 2.7(9) . . . . ?
Ru1 N1 C5 C4 -177.6(5) . . . . ?
C1 N1 C5 C6 -178.3(6) . . . . ?
Ru1 N1 C5 C6 1.5(7) . . . . ?
C3 C4 C5 N1 -1.7(10) . . . . ?
C3 C4 C5 C6 179.3(7) . . . . ?
C10 N2 C6 C7 -0.9(9) . . . . ?
Ru1 N2 C6 C7 177.2(5) . . . . ?
C10 N2 C6 C5 -178.3(5) . . . . ?
Ru1 N2 C6 C5 -0.3(7) . . . . ?
N1 C5 C6 N2 -0.8(8) . . . . ?
C4 C5 C6 N2 178.2(6) . . . . ?
N1 C5 C6 C7 -178.0(6) . . . . ?
C4 C5 C6 C7 1.0(11) . . . . ?
N2 C6 C7 C8 1.1(9) . . . . ?
C5 C6 C7 C8 178.1(6) . . . . ?
C6 C7 C8 C9 -0.4(9) . . . . ?
C6 C7 C8 C16 179.8(6) . . . . ?
C7 C8 C9 C10 -0.5(9) . . . . ?
C16 C8 C9 C10 179.3(6) . . . . ?
C6 N2 C10 C9 0.0(9) . . . . ?
Ru1 N2 C10 C9 -178.1(5) . . . . ?
C6 N2 C10 C11 177.6(5) . . . . ?
Ru1 N2 C10 C11 -0.5(7) . . . . ?
C8 C9 C10 N2 0.7(9) . . . . ?
C8 C9 C10 C11 -176.5(6) . . . . ?
C15 N3 C11 C12 -1.6(10) . . . . ?
Ru1 N3 C11 C12 176.2(5) . . . . ?
C15 N3 C11 C10 179.2(6) . . . . ?
Ru1 N3 C11 C10 -3.1(7) . . . . ?
N2 C10 C11 N3 2.5(8) . . . . ?
C9 C10 C11 N3 179.9(6) . . . . ?
N2 C10 C11 C12 -176.8(6) . . . . ?
C9 C10 C11 C12 0.6(11) . . . . ?
N3 C11 C12 C13 0.6(11) . . . . ?
C10 C11 C12 C13 179.8(7) . . . . ?
C11 C12 C13 C14 1.4(12) . . . . ?
C12 C13 C14 C15 -2.3(13) . . . . ?
C11 N3 C15 C14 0.6(11) . . . . ?
Ru1 N3 C15 C14 -176.8(6) . . . . ?
C13 C14 C15 N3 1.4(13) . . . . ?
C9 C8 C16 C17 153.6(7) . . . . ?
C7 C8 C16 C17 -26.6(10) . . . . ?
C9 C8 C16 C21 -28.2(9) . . . . ?
C7 C8 C16 C21 151.6(6) . . . . ?
C21 C16 C17 C18 2.8(10) . . . . ?
C8 C16 C17 C18 -179.0(6) . . . . ?
C16 C17 C18 O1 -173.0(7) . . . . ?
C16 C17 C18 C19 7.7(10) . . . . ?
O1 C18 C19 C20 170.9(8) . . . . ?
C17 C18 C19 C20 -9.8(11) . . . . ?
C18 C19 C20 C21 1.5(13) . . . . ?
C17 C16 C21 O2 166.9(7) . . . . ?
C8 C16 C21 O2 -11.3(11) . . . . ?
C17 C16 C21 C20 -11.0(10) . . . . ?
C8 C16 C21 C20 170.8(6) . . . . ?
C19 C20 C21 O2 -168.9(8) . . . . ?
C19 C20 C21 C16 9.1(12) . . . . ?
C26 N4 C22 C23 -2.1(15) . . . . ?
Ru1 N4 C22 C23 176.4(9) . . . . ?
N4 C22 C23 C24 0.4(18) . . . . ?
C22 C23 C24 C25 -0.3(19) . . . . ?
C23 C24 C25 C26 2(2) . . . . ?
C24 C25 C26 N4 -3.8(17) . . . . ?
C24 C25 C26 C27 177.5(11) . . . . ?
C22 N4 C26 C25 3.8(14) . . . . ?
Ru1 N4 C26 C25 -175.0(9) . . . . ?
C22 N4 C26 C27 -177.4(9) . . . . ?
Ru1 N4 C26 C27 3.7(11) . . . . ?
C31 N5 C27 C28 -2.8(16) . . . . ?
Ru1 N5 C27 C28 178.7(11) . . . . ?
C31 N5 C27 C26 177.0(9) . . . . ?
Ru1 N5 C27 C26 -1.4(11) . . . . ?
C25 C26 C27 C28 -3.0(19) . . . . ?
N4 C26 C27 C28 178.3(12) . . . . ?
C25 C26 C27 N5 177.2(10) . . . . ?
N4 C26 C27 N5 -1.5(13) . . . . ?
N5 C27 C28 C29 0(2) . . . . ?
C26 C27 C28 C29 -179.7(13) . . . . ?
C27 C28 C29 C30 3(3) . . . . ?
C28 C29 C30 C31 -2(2) . . . . ?
C27 N5 C31 C30 3.2(16) . . . . ?
Ru1 N5 C31 C30 -178.6(9) . . . . ?
C29 C30 C31 N5 -1(2) . . . . ?
